data_1556547
loop_
_publ_author_name
'Kahr, J.'
'Belaj, F.'
'Pietschnig, R.'

_publ_section_title
;
 Preparation and Molecular Structure of a Cyclopentyl-Substituted Cage
 Hexasilsesquioxane T6 (T = cyclopentyl-SiO1.5) Starting from the
 Corresponding Silanetriol
;
_journal_name_full Inorganics
_journal_page_first 66
_journal_paper_doi 10.3390/inorganics5040066
_journal_volume 5
_journal_year 2017
_chemical_compound_source 'synthetical product'
_chemical_formula_moiety 'C30 H54 O9 Si6'
_chemical_formula_sum 'C30 H54 O9 Si6'
_chemical_formula_weight 727.27
_chemical_name_common ' 1,3,5,7,9,11-hexacyclopentyltetracyclo(5.5.1.1^3,11^.1^5,9^)hexasiloxane'
_chemical_name_systematic ' 1,3,5,7,9,11-hexacyclopentyltetracyclo(5.5.1.1^3,11^.1^5,9^)hexasiloxane'
_space_group_crystal_system orthorhombic
_space_group_IT_number 68
_space_group_name_Hall '-C 2a 2ac'
_space_group_name_H-M_alt 'C c c a :2'
_atom_sites_solution_hydrogens geom
_atom_sites_solution_primary direct
_atom_sites_solution_secondary difmap
_cell_angle_alpha 90
_cell_angle_beta 90
_cell_angle_gamma 90
_cell_formula_units_Z 8
_cell_length_a 16.2855(8)
_cell_length_b 22.3460(11)
_cell_length_c 19.6563(9)
_cell_measurement_reflns_used 9975
_cell_measurement_temperature 100(2)
_cell_measurement_theta_max 30.52
_cell_measurement_theta_min 3.10
_cell_volume 7153.2(6)
_computing_cell_refinement 'Bruker SAINT'
_computing_data_collection 'Bruker APEX2'
_computing_data_reduction 'Bruker SAINT'
_computing_molecular_graphics 'modified ORTEP (Johnson, 1965)'
_computing_publication_material 'SHELXL-2014/6 (Sheldrick, 2015)'
_computing_structure_refinement 'SHELXL-2014/6 (Sheldrick, 2015)'
_computing_structure_solution 'SHELXS-97 (Sheldrick, 2008)'
_diffrn_ambient_temperature 100(2)
_diffrn_measured_fraction_theta_full 0.997
_diffrn_measured_fraction_theta_max 0.997
_diffrn_measurement_device_type 'Bruker APEX-II CCD'
_diffrn_measurement_method '\f and \w scans'
_diffrn_radiation_monochromator graphite
_diffrn_radiation_source 'fine-focus sealed tube'
_diffrn_radiation_type MoK\a
_diffrn_radiation_wavelength 0.71073
_diffrn_reflns_av_R_equivalents 0.0397
_diffrn_reflns_av_unetI/netI 0.0443
_diffrn_reflns_Laue_measured_fraction_full 0.997
_diffrn_reflns_Laue_measured_fraction_max 0.997
_diffrn_reflns_limit_h_max 22
_diffrn_reflns_limit_h_min -22
_diffrn_reflns_limit_k_max 28
_diffrn_reflns_limit_k_min -31
_diffrn_reflns_limit_l_max 26
_diffrn_reflns_limit_l_min -27
_diffrn_reflns_number 27612
_diffrn_reflns_point_group_measured_fraction_full 0.997
_diffrn_reflns_point_group_measured_fraction_max 0.997
_diffrn_reflns_theta_full 30.00
_diffrn_reflns_theta_max 30.00
_diffrn_reflns_theta_min 2.59
_exptl_absorpt_coefficient_mu 0.283
_exptl_absorpt_correction_T_max 1.000
_exptl_absorpt_correction_T_min 0.802
_exptl_absorpt_correction_type multi-scan
_exptl_absorpt_process_details 'Bruker SADABS'
_exptl_crystal_colour colourless
_exptl_crystal_density_diffrn 1.351
_exptl_crystal_description plate
_exptl_crystal_F_000 3120
_exptl_crystal_size_max 0.400
_exptl_crystal_size_mid 0.320
_exptl_crystal_size_min 0.180
_refine_diff_density_max 0.631
_refine_diff_density_min -0.346
_refine_diff_density_rms 0.064
_refine_ls_extinction_method none
_refine_ls_goodness_of_fit_ref 1.052
_refine_ls_hydrogen_treatment refU
_refine_ls_matrix_type full
_refine_ls_number_parameters 213
_refine_ls_number_reflns 5219
_refine_ls_number_restraints 0
_refine_ls_restrained_S_all 1.052
_refine_ls_R_factor_all 0.0533
_refine_ls_R_factor_gt 0.0378
_refine_ls_shift/su_max 0.001
_refine_ls_shift/su_mean 0.000
_refine_ls_structure_factor_coef Fsqd
_refine_ls_weighting_details 'w=1/[\s^2^(Fo^2^)+(0.0488P)^2^+4.4157P] where P=(Fo^2^+2Fc^2^)/3'
_refine_ls_weighting_scheme calc
_refine_ls_wR_factor_gt 0.0994
_refine_ls_wR_factor_ref 0.1049
_reflns_Friedel_coverage 0.000
_reflns_number_gt 4062
_reflns_number_total 5219
_reflns_threshold_expression 'I > 2\s(I)'
_cod_data_source_file Inorganics-2017-5-66.cif
_cod_data_source_block JK66_4C
_cod_original_sg_symbol_Hall '-C 2b 2bc'
_cod_original_sg_symbol_H-M 'C c c a'
_cod_database_code 1556547
_shelx_space_group_comment
;
The symmetry employed for this shelxl refinement is uniquely defined
by the following loop, which should always be used as a source of
symmetry information in preference to the above space-group names.
They are only intended as comments.
;
_shelx_estimated_absorpt_t_min 0.895
_shelx_estimated_absorpt_t_max 0.951
_shelxl_version_number 2014/6

loop_
_space_group_symop_operation_xyz
'x, y, z'
'-x+1/2, -y, z'
'-x, y, -z+1/2'
'x+1/2, -y, -z+1/2'
'x+1/2, y+1/2, z'
'-x+1, -y+1/2, z'
'-x+1/2, y+1/2, -z+1/2'
'x+1, -y+1/2, -z+1/2'
'-x, -y, -z'
'x-1/2, y, -z'
'x, -y, z-1/2'
'-x-1/2, y, z-1/2'
'-x+1/2, -y+1/2, -z'
'x, y+1/2, -z'
'x+1/2, -y+1/2, z-1/2'
'-x, y+1/2, z-1/2'

loop_
_atom_site_label
_atom_site_type_symbol
_atom_site_fract_x
_atom_site_fract_y
_atom_site_fract_z
_atom_site_U_iso_or_equiv
_atom_site_adp_type
_atom_site_occupancy
_atom_site_site_symmetry_order
_atom_site_calc_flag
_atom_site_refinement_flags_posn
_atom_site_refinement_flags_adp
_atom_site_refinement_flags_occupancy
_atom_site_disorder_assembly
_atom_site_disorder_group
Si1 Si 0.87695(3) 0.28775(2) 0.34951(2) 0.01400(10) Uani 1 1 d . . . . .
Si2 Si 0.87842(3) 0.33837(2) 0.21065(2) 0.01444(10) Uani 1 1 d . . . . .
Si3 Si 0.71822(3) 0.31185(2) 0.27827(2) 0.01564(10) Uani 1 1 d . . . . .
O1 O 0.91600(6) 0.32695(5) 0.28691(5) 0.0159(2) Uani 1 1 d . . . . .
O2 O 0.77827(7) 0.34033(5) 0.21987(5) 0.0171(2) Uani 1 1 d . . . . .
O3 O 0.77687(6) 0.29541(5) 0.34347(5) 0.0161(2) Uani 1 1 d . . . . .
O4 O 0.90072(7) 0.21765(5) 0.33892(5) 0.0164(2) Uani 1 1 d . . . . .
O5 O 0.67782(9) 0.2500 0.2500 0.0179(3) Uani 1 2 d S T P . .
C11 C 0.91235(10) 0.31326(7) 0.43337(7) 0.0174(3) Uani 1 1 d . . . . .
H11 H 0.9737 0.3126 0.4344 0.022(5) Uiso 1 1 calc R . . . .
C12 C 0.88211(11) 0.37752(8) 0.45080(9) 0.0226(3) Uani 1 1 d . . . . .
H121 H 0.9276 0.4022 0.4689 0.035(3) Uiso 1 1 calc R U . . .
H122 H 0.8592 0.3974 0.4100 0.035(3) Uiso 1 1 calc R U . . .
C13 C 0.81581(12) 0.36830(9) 0.50468(11) 0.0353(5) Uani 1 1 d . . . . .
H131 H 0.8095 0.4044 0.5334 0.043(3) Uiso 1 1 calc R U . . .
H132 H 0.7623 0.3587 0.4834 0.043(3) Uiso 1 1 calc R U . . .
C14 C 0.84744(13) 0.31567(10) 0.54630(9) 0.0345(5) Uani 1 1 d . . . . .
H141 H 0.8029 0.2973 0.5734 0.043(3) Uiso 1 1 calc R U . . .
H142 H 0.8923 0.3282 0.5772 0.043(3) Uiso 1 1 calc R U . . .
C15 C 0.87869(11) 0.27262(9) 0.49195(8) 0.0253(4) Uani 1 1 d . . . . .
H151 H 0.8336 0.2468 0.4752 0.035(3) Uiso 1 1 calc R U . . .
H152 H 0.9228 0.2468 0.5104 0.035(3) Uiso 1 1 calc R U . . .
C21 C 0.91410(9) 0.40835(7) 0.17133(8) 0.0168(3) Uani 1 1 d . . . . .
H21 H 0.9755 0.4082 0.1703 0.020(5) Uiso 1 1 calc R . . . .
C22 C 0.88182(12) 0.41576(8) 0.09829(8) 0.0238(3) Uani 1 1 d . . . . .
H221 H 0.9144 0.3914 0.0660 0.036(3) Uiso 1 1 calc R U . . .
H222 H 0.8234 0.4037 0.0952 0.036(3) Uiso 1 1 calc R U . . .
C23 C 0.89188(15) 0.48235(9) 0.08361(10) 0.0362(5) Uani 1 1 d . . . . .
H231 H 0.8517 0.4957 0.0490 0.058(4) Uiso 1 1 calc R U . . .
H232 H 0.9479 0.4910 0.0668 0.058(4) Uiso 1 1 calc R U . . .
C24 C 0.87646(18) 0.51401(10) 0.15183(12) 0.0474(6) Uani 1 1 d . . . . .
H241 H 0.9173 0.5462 0.1590 0.058(4) Uiso 1 1 calc R U . . .
H242 H 0.8208 0.5318 0.1527 0.058(4) Uiso 1 1 calc R U . . .
C25 C 0.88466(12) 0.46605(8) 0.20698(9) 0.0259(4) Uani 1 1 d . . . . .
H251 H 0.8311 0.4592 0.2295 0.036(3) Uiso 1 1 calc R U . . .
H252 H 0.9249 0.4787 0.2419 0.036(3) Uiso 1 1 calc R U . . .
C31 C 0.63850(10) 0.36608(8) 0.30226(8) 0.0195(3) Uani 1 1 d . . . . .
H31 H 0.6090 0.3785 0.2600 0.027(5) Uiso 1 1 calc R . . . .
C32 C 0.67607(11) 0.42306(8) 0.33539(10) 0.0261(4) Uani 1 1 d . . . . .
H321 H 0.7258 0.4130 0.3619 0.039(3) Uiso 1 1 calc R U . . .
H322 H 0.6907 0.4530 0.3003 0.039(3) Uiso 1 1 calc R U . . .
C33 C 0.60822(14) 0.44664(10) 0.38178(12) 0.0410(5) Uani 1 1 d . . . . .
H331 H 0.6310 0.4721 0.4185 0.062(4) Uiso 1 1 calc R U . . .
H332 H 0.5671 0.4699 0.3558 0.062(4) Uiso 1 1 calc R U . . .
C34 C 0.57085(18) 0.38946(12) 0.41040(12) 0.0537(7) Uani 1 1 d . . . . .
H341 H 0.6027 0.3755 0.4503 0.062(4) Uiso 1 1 calc R U . . .
H342 H 0.5134 0.3966 0.4248 0.062(4) Uiso 1 1 calc R U . . .
C35 C 0.57384(12) 0.34349(9) 0.35405(10) 0.0305(4) Uani 1 1 d . . . . .
H351 H 0.5194 0.3397 0.3320 0.039(3) Uiso 1 1 calc R U . . .
H352 H 0.5900 0.3039 0.3723 0.039(3) Uiso 1 1 calc R U . . .

loop_
_atom_site_aniso_label
_atom_site_aniso_U_11
_atom_site_aniso_U_22
_atom_site_aniso_U_33
_atom_site_aniso_U_23
_atom_site_aniso_U_13
_atom_site_aniso_U_12
Si1 0.01416(19) 0.0141(2) 0.01372(19) -0.00038(15) -0.00041(14) 0.00050(15)
Si2 0.0150(2) 0.0140(2) 0.01438(19) 0.00070(15) 0.00011(14) -0.00004(15)
Si3 0.01331(19) 0.0174(2) 0.0162(2) 0.00035(16) 0.00023(14) 0.00197(15)
O1 0.0156(5) 0.0171(5) 0.0148(5) 0.0009(4) 0.0000(4) -0.0008(4)
O2 0.0153(5) 0.0198(6) 0.0161(5) 0.0017(4) 0.0003(4) 0.0010(4)
O3 0.0150(5) 0.0177(5) 0.0157(5) 0.0002(4) 0.0002(4) 0.0006(4)
O4 0.0175(5) 0.0147(5) 0.0171(5) -0.0011(4) -0.0024(4) 0.0015(4)
O5 0.0141(7) 0.0202(8) 0.0193(7) -0.0017(6) 0.000 0.000
C11 0.0176(7) 0.0197(8) 0.0151(7) -0.0012(6) -0.0008(5) 0.0012(6)
C12 0.0229(8) 0.0198(8) 0.0251(8) -0.0070(6) -0.0005(6) -0.0007(7)
C13 0.0292(10) 0.0326(11) 0.0440(11) -0.0182(9) 0.0140(8) -0.0049(8)
C14 0.0331(10) 0.0503(13) 0.0201(8) -0.0110(9) 0.0079(7) -0.0171(9)
C15 0.0265(8) 0.0312(9) 0.0182(8) 0.0041(7) 0.0011(6) 0.0006(7)
C21 0.0181(7) 0.0141(7) 0.0182(7) 0.0012(6) -0.0016(5) -0.0005(6)
C22 0.0307(9) 0.0212(8) 0.0196(8) 0.0035(6) -0.0033(6) -0.0018(7)
C23 0.0562(14) 0.0246(9) 0.0277(9) 0.0074(8) -0.0024(8) 0.0057(9)
C24 0.0733(18) 0.0252(11) 0.0438(13) 0.0045(9) 0.0138(11) 0.0155(11)
C25 0.0361(10) 0.0168(8) 0.0246(8) -0.0029(7) 0.0006(7) 0.0015(7)
C31 0.0163(7) 0.0220(8) 0.0202(7) 0.0015(6) 0.0014(5) 0.0040(6)
C32 0.0262(9) 0.0200(8) 0.0323(9) -0.0006(7) -0.0002(7) 0.0041(7)
C33 0.0471(13) 0.0316(11) 0.0444(12) -0.0102(9) 0.0135(10) 0.0037(9)
C34 0.0647(17) 0.0582(16) 0.0382(12) -0.0090(11) 0.0243(11) -0.0058(13)
C35 0.0256(9) 0.0314(10) 0.0346(10) 0.0013(8) 0.0121(7) 0.0015(8)

loop_
_atom_type_symbol
_atom_type_description
_atom_type_scat_dispersion_real
_atom_type_scat_dispersion_imag
_atom_type_scat_source
C C 0.0033 0.0016 'International Tables Vol C Tables 4.2.6.8 and 6.1.1.4'
H H 0.0000 0.0000 'International Tables Vol C Tables 4.2.6.8 and 6.1.1.4'
O O 0.0106 0.0060 'International Tables Vol C Tables 4.2.6.8 and 6.1.1.4'
Si Si 0.0817 0.0704 'International Tables Vol C Tables 4.2.6.8 and 6.1.1.4'

loop_
_geom_angle_atom_site_label_1
_geom_angle_atom_site_label_2
_geom_angle_atom_site_label_3
_geom_angle
_geom_angle_site_symmetry_1
_geom_angle_site_symmetry_3
_geom_angle_publ_flag
O4 Si1 O1 109.03(6) . . ?
O4 Si1 O3 109.09(6) . . ?
O1 Si1 O3 105.96(6) . . ?
O4 Si1 C11 109.81(7) . . ?
O1 Si1 C11 112.71(7) . . ?
O3 Si1 C11 110.12(6) . . ?
O4 Si2 O1 110.15(6) 8_455 . ?
O4 Si2 O2 107.95(6) 8_455 . ?
O1 Si2 O2 105.91(6) . . ?
O4 Si2 C21 109.40(6) 8_455 . ?
O1 Si2 C21 113.51(6) . . ?
O2 Si2 C21 109.74(7) . . ?
O5 Si3 O2 109.39(5) . . ?
O5 Si3 O3 108.18(5) . . ?
O2 Si3 O3 106.69(6) . . ?
O5 Si3 C31 111.21(7) . . ?
O2 Si3 C31 110.22(7) . . ?
O3 Si3 C31 111.02(7) . . ?
Si1 O1 Si2 128.69(7) . . yes
Si3 O2 Si2 131.35(7) . . yes
Si3 O3 Si1 131.11(7) . . yes
Si1 O4 Si2 139.84(7) . 8_455 yes
Si3 O5 Si3 132.34(10) 8_455 . yes
C12 C11 C15 105.21(13) . . ?
C12 C11 Si1 112.61(11) . . ?
C15 C11 Si1 111.72(11) . . ?
C12 C11 H11 109.1 . . ?
C15 C11 H11 109.1 . . ?
Si1 C11 H11 109.1 . . ?
C13 C12 C11 104.59(14) . . ?
C13 C12 H121 110.8 . . ?
C11 C12 H121 110.8 . . ?
C13 C12 H122 110.8 . . ?
C11 C12 H122 110.8 . . ?
H121 C12 H122 108.9 . . ?
C14 C13 C12 103.76(15) . . ?
C14 C13 H131 111.0 . . ?
C12 C13 H131 111.0 . . ?
C14 C13 H132 111.0 . . ?
C12 C13 H132 111.0 . . ?
H131 C13 H132 109.0 . . ?
C13 C14 C15 102.93(14) . . ?
C13 C14 H141 111.2 . . ?
C15 C14 H141 111.2 . . ?
C13 C14 H142 111.2 . . ?
C15 C14 H142 111.2 . . ?
H141 C14 H142 109.1 . . ?
C14 C15 C11 105.44(15) . . ?
C14 C15 H151 110.7 . . ?
C11 C15 H151 110.7 . . ?
C14 C15 H152 110.7 . . ?
C11 C15 H152 110.7 . . ?
H151 C15 H152 108.8 . . ?
C22 C21 C25 103.15(13) . . ?
C22 C21 Si2 112.09(11) . . ?
C25 C21 Si2 114.92(11) . . ?
C22 C21 H21 108.8 . . ?
C25 C21 H21 108.8 . . ?
Si2 C21 H21 108.8 . . ?
C23 C22 C21 104.19(14) . . ?
C23 C22 H221 110.9 . . ?
C21 C22 H221 110.9 . . ?
C23 C22 H222 110.9 . . ?
C21 C22 H222 110.9 . . ?
H221 C22 H222 108.9 . . ?
C22 C23 C24 105.47(16) . . ?
C22 C23 H231 110.6 . . ?
C24 C23 H231 110.6 . . ?
C22 C23 H232 110.6 . . ?
C24 C23 H232 110.6 . . ?
H231 C23 H232 108.8 . . ?
C25 C24 C23 106.34(16) . . ?
C25 C24 H241 110.5 . . ?
C23 C24 H241 110.5 . . ?
C25 C24 H242 110.5 . . ?
C23 C24 H242 110.5 . . ?
H241 C24 H242 108.7 . . ?
C24 C25 C21 106.88(14) . . ?
C24 C25 H251 110.3 . . ?
C21 C25 H251 110.3 . . ?
C24 C25 H252 110.3 . . ?
C21 C25 H252 110.3 . . ?
H251 C25 H252 108.6 . . ?
C35 C31 C32 105.00(14) . . ?
C35 C31 Si3 115.73(12) . . ?
C32 C31 Si3 111.68(11) . . ?
C35 C31 H31 108.0 . . ?
C32 C31 H31 108.0 . . ?
Si3 C31 H31 108.0 . . ?
C33 C32 C31 104.36(15) . . ?
C33 C32 H321 110.9 . . ?
C31 C32 H321 110.9 . . ?
C33 C32 H322 110.9 . . ?
C31 C32 H322 110.9 . . ?
H321 C32 H322 108.9 . . ?
C34 C33 C32 102.72(17) . . ?
C34 C33 H331 111.2 . . ?
C32 C33 H331 111.2 . . ?
C34 C33 H332 111.2 . . ?
C32 C33 H332 111.2 . . ?
H331 C33 H332 109.1 . . ?
C35 C34 C33 106.65(17) . . ?
C35 C34 H341 110.4 . . ?
C33 C34 H341 110.4 . . ?
C35 C34 H342 110.4 . . ?
C33 C34 H342 110.4 . . ?
H341 C34 H342 108.6 . . ?
C34 C35 C31 106.39(17) . . ?
C34 C35 H351 110.5 . . ?
C31 C35 H351 110.5 . . ?
C34 C35 H352 110.5 . . ?
C31 C35 H352 110.5 . . ?
H351 C35 H352 108.6 . . ?

loop_
_geom_bond_atom_site_label_1
_geom_bond_atom_site_label_2
_geom_bond_distance
_geom_bond_site_symmetry_2
_geom_bond_publ_flag
Si1 O4 1.6269(12) . yes
Si1 O1 1.6390(11) . yes
Si1 O3 1.6430(11) . yes
Si1 C11 1.8369(15) . yes
Si2 O4 1.6274(11) 8_455 yes
Si2 O1 1.6390(11) . yes
Si2 O2 1.6417(12) . yes
Si2 C21 1.8385(16) . yes
Si3 O5 1.6284(7) . yes
Si3 O2 1.6367(11) . yes
Si3 O3 1.6400(11) . yes
Si3 C31 1.8375(16) . yes
O4 Si2 1.6274(11) 8_455 ?
O5 Si3 1.6284(7) 8_455 ?
C11 C12 1.556(2) . ?
C11 C15 1.566(2) . ?
C11 H11 1.00 . ?
C12 C13 1.526(2) . ?
C12 H121 0.99 . ?
C12 H122 0.99 . ?
C13 C14 1.522(3) . ?
C13 H131 0.99 . ?
C13 H132 0.99 . ?
C14 C15 1.525(3) . ?
C14 H141 0.99 . ?
C14 H142 0.99 . ?
C15 H151 0.99 . ?
C15 H152 0.99 . ?
C21 C22 1.538(2) . ?
C21 C25 1.544(2) . ?
C21 H21 1.00 . ?
C22 C23 1.524(3) . ?
C22 H221 0.99 . ?
C22 H222 0.99 . ?
C23 C24 1.537(3) . ?
C23 H231 0.99 . ?
C23 H232 0.99 . ?
C24 C25 1.530(3) . ?
C24 H241 0.99 . ?
C24 H242 0.99 . ?
C25 H251 0.99 . ?
C25 H252 0.99 . ?
C31 C35 1.549(2) . ?
C31 C32 1.556(2) . ?
C31 H31 1.00 . ?
C32 C33 1.527(3) . ?
C32 H321 0.99 . ?
C32 H322 0.99 . ?
C33 C34 1.523(3) . ?
C33 H331 0.99 . ?
C33 H332 0.99 . ?
C34 C35 1.512(3) . ?
C34 H341 0.99 . ?
C34 H342 0.99 . ?
C35 H351 0.99 . ?
C35 H352 0.99 . ?

loop_
_geom_torsion_atom_site_label_1
_geom_torsion_atom_site_label_2
_geom_torsion_atom_site_label_3
_geom_torsion_atom_site_label_4
_geom_torsion
_geom_torsion_site_symmetry_1
_geom_torsion_site_symmetry_2
_geom_torsion_site_symmetry_3
_geom_torsion_site_symmetry_4
O4 Si1 O1 Si2 83.61(10) . . . .
O3 Si1 O1 Si2 -33.68(10) . . . .
C11 Si1 O1 Si2 -154.18(9) . . . .
O4 Si2 O1 Si1 -82.92(10) 8_455 . . .
O2 Si2 O1 Si1 33.56(10) . . . .
C21 Si2 O1 Si1 154.03(9) . . . .
O5 Si3 O2 Si2 -99.90(10) . . . .
O3 Si3 O2 Si2 16.89(11) . . . .
C31 Si3 O2 Si2 137.52(9) . . . .
O4 Si2 O2 Si3 94.05(10) 8_455 . . .
O1 Si2 O2 Si3 -23.91(11) . . . .
C21 Si2 O2 Si3 -146.80(9) . . . .
O5 Si3 O3 Si1 100.62(10) . . . .
O2 Si3 O3 Si1 -16.98(11) . . . .
C31 Si3 O3 Si1 -137.10(10) . . . .
O4 Si1 O3 Si3 -93.15(10) . . . .
O1 Si1 O3 Si3 24.10(11) . . . .
C11 Si1 O3 Si3 146.27(9) . . . .
O1 Si1 O4 Si2 -70.74(13) . . . 8_455
O3 Si1 O4 Si2 44.55(13) . . . 8_455
C11 Si1 O4 Si2 165.31(11) . . . 8_455
O2 Si3 O5 Si3 57.52(5) . . . 8_455
O3 Si3 O5 Si3 -58.33(4) . . . 8_455
C31 Si3 O5 Si3 179.51(6) . . . 8_455
O4 Si1 C11 C12 -172.75(11) . . . .
O1 Si1 C11 C12 65.47(13) . . . .
O3 Si1 C11 C12 -52.61(13) . . . .
O4 Si1 C11 C15 -54.59(13) . . . .
O1 Si1 C11 C15 -176.37(10) . . . .
O3 Si1 C11 C15 65.55(12) . . . .
C15 C11 C12 C13 -14.89(18) . . . .
Si1 C11 C12 C13 107.04(14) . . . .
C11 C12 C13 C14 35.89(18) . . . .
C12 C13 C14 C15 -43.20(18) . . . .
C13 C14 C15 C11 33.40(18) . . . .
C12 C11 C15 C14 -11.41(17) . . . .
Si1 C11 C15 C14 -133.91(13) . . . .
O4 Si2 C21 C22 53.11(13) 8_455 . . .
O1 Si2 C21 C22 176.57(11) . . . .
O2 Si2 C21 C22 -65.15(13) . . . .
O4 Si2 C21 C25 170.46(11) 8_455 . . .
O1 Si2 C21 C25 -66.08(13) . . . .
O2 Si2 C21 C25 52.19(13) . . . .
C25 C21 C22 C23 37.23(18) . . . .
Si2 C21 C22 C23 161.42(13) . . . .
C21 C22 C23 C24 -34.0(2) . . . .
C22 C23 C24 C25 17.2(3) . . . .
C23 C24 C25 C21 6.1(2) . . . .
C22 C21 C25 C24 -26.7(2) . . . .
Si2 C21 C25 C24 -148.96(15) . . . .
O5 Si3 C31 C35 54.82(14) . . . .
O2 Si3 C31 C35 176.32(12) . . . .
O3 Si3 C31 C35 -65.68(14) . . . .
O5 Si3 C31 C32 174.87(10) . . . .
O2 Si3 C31 C32 -63.63(13) . . . .
O3 Si3 C31 C32 54.37(13) . . . .
C35 C31 C32 C33 -26.65(19) . . . .
Si3 C31 C32 C33 -152.82(13) . . . .
C31 C32 C33 C34 38.1(2) . . . .
C32 C33 C34 C35 -35.7(3) . . . .
C33 C34 C35 C31 19.1(3) . . . .
C32 C31 C35 C34 4.8(2) . . . .
Si3 C31 C35 C34 128.37(17) . . . .
